data_4516929
loop_
_publ_author_name
'Tarai, Arup'
'Baruah, Jubaraj B.'

_publ_section_title
;
 Conformation and Visual Distinction between Urea and Thiourea Derivatives
 by an Acetate Ion and a Hexafluorosilicate Cocrystal of the Urea
 Derivative in the Detection of Water in Dimethylsulfoxide.
;
_journal_issue 10
_journal_name_full 'ACS omega'
_journal_page_first 6991
_journal_page_last 7001
_journal_paper_doi 10.1021/acsomega.7b01217
_journal_volume 2
_journal_year 2017
_chemical_formula_moiety '2(C15 H13 N3 O5), 2(C16 H36 N), F6 Si'
_chemical_formula_sum 'C62 H98 F6 N8 O10 Si'
_chemical_formula_weight 1257.57
_space_group_crystal_system triclinic
_space_group_IT_number 2
_space_group_name_Hall '-P 1'
_space_group_name_H-M_alt 'P -1'
_atom_sites_solution_hydrogens geom
_audit_creation_method SHELXL-2014/7
_cell_angle_alpha 93.988(4)
_cell_angle_beta 96.865(4)
_cell_angle_gamma 109.357(4)
_cell_formula_units_Z 4
_cell_length_a 13.6859(6)
_cell_length_b 17.7916(7)
_cell_length_c 30.7988(14)
_cell_measurement_reflns_used 10540
_cell_measurement_temperature 296(2)
_cell_measurement_theta_max 23.01
_cell_measurement_theta_min 3.40
_cell_volume 6976.8(6)
_computing_structure_refinement 'SHELXL-2014/7 (Sheldrick, 2014)'
_diffrn_ambient_temperature 296(2)
_diffrn_measured_fraction_theta_full 0.998
_diffrn_measured_fraction_theta_max 0.998
_diffrn_measurement_device_type 'CCD area detector'
_diffrn_measurement_method 'phi and omega scans'
_diffrn_radiation_type MoK\a
_diffrn_radiation_wavelength 0.71073
_diffrn_reflns_av_R_equivalents 0.0303
_diffrn_reflns_av_unetI/netI 0.0586
_diffrn_reflns_Laue_measured_fraction_full 0.998
_diffrn_reflns_Laue_measured_fraction_max 0.998
_diffrn_reflns_limit_h_max 16
_diffrn_reflns_limit_h_min -16
_diffrn_reflns_limit_k_max 21
_diffrn_reflns_limit_k_min -21
_diffrn_reflns_limit_l_max 36
_diffrn_reflns_limit_l_min -35
_diffrn_reflns_number 55807
_diffrn_reflns_point_group_measured_fraction_full 0.998
_diffrn_reflns_point_group_measured_fraction_max 0.998
_diffrn_reflns_theta_full 25.242
_diffrn_reflns_theta_max 25.250
_diffrn_reflns_theta_min 2.921
_exptl_absorpt_coefficient_mu 0.107
_exptl_absorpt_correction_T_max 0.988
_exptl_absorpt_correction_T_min 0.967
_exptl_absorpt_correction_type multi-scan
_exptl_absorpt_process_details multi-scan
_exptl_crystal_colour Yellow
_exptl_crystal_density_diffrn 1.197
_exptl_crystal_description Block
_exptl_crystal_F_000 2696
_exptl_crystal_size_max 0.38
_exptl_crystal_size_mid 0.26
_exptl_crystal_size_min 0.11
_refine_diff_density_max 0.947
_refine_diff_density_min -0.489
_refine_diff_density_rms 0.044
_refine_ls_extinction_method none
_refine_ls_goodness_of_fit_ref 1.058
_refine_ls_hydrogen_treatment constr
_refine_ls_matrix_type full
_refine_ls_number_parameters 1587
_refine_ls_number_reflns 25235
_refine_ls_number_restraints 7
_refine_ls_restrained_S_all 1.066
_refine_ls_R_factor_all 0.1709
_refine_ls_R_factor_gt 0.0935
_refine_ls_shift/su_max 0.111
_refine_ls_shift/su_mean 0.003
_refine_ls_structure_factor_coef Fsqd
_refine_ls_weighting_details 'w=1/[\s^2^(Fo^2^)+(0.0100P)^2^+10.3591P] where P=(Fo^2^+2Fc^2^)/3'
_refine_ls_weighting_scheme calc
_refine_ls_wR_factor_gt 0.1533
_refine_ls_wR_factor_ref 0.1862
_reflns_Friedel_coverage 0.000
_reflns_number_gt 12117
_reflns_number_total 25235
_reflns_threshold_expression 'I > 2\s(I)'
_cod_data_source_file ao7b01217_si_001.cif
_cod_data_source_block 4L1.4TBA.2SIF6
_cod_original_cell_volume 6976.8(5)
_cod_database_code 4516929
_shelx_shelxl_version_number 2014/7
_shelx_space_group_comment
;
The symmetry employed for this shelxl refinement is uniquely defined
by the following loop, which should always be used as a source of
symmetry information in preference to the above space-group names.
They are only intended as comments.
;

loop_
_space_group_symop_operation_xyz
'x, y, z'
'-x, -y, -z'

loop_
_atom_site_label
_atom_site_type_symbol
_atom_site_fract_x
_atom_site_fract_y
_atom_site_fract_z
_atom_site_U_iso_or_equiv
_atom_site_adp_type
_atom_site_occupancy
_atom_site_site_symmetry_order
_atom_site_calc_flag
_atom_site_refinement_flags_posn
_atom_site_refinement_flags_adp
C126 C 1.0283(12) -0.1040(10) 0.4011(4) 0.388(15) Uani 1 1 d . .
H203 H 0.9826 -0.1277 0.3739 0.583 Uiso 1 1 calc R U
H202 H 1.0231 -0.1441 0.4208 0.583 Uiso 1 1 calc R U
H201 H 1.0992 -0.0823 0.3955 0.583 Uiso 1 1 calc R U
Si1 Si 0.31019(10) 0.27041(7) 0.25704(4) 0.0598(3) Uani 1 1 d . .
C10 C 0.7890(3) 0.6844(3) 0.39778(14) 0.0628(11) Uani 1 1 d . .
C14 C 0.7985(4) 0.6236(3) 0.46465(15) 0.0720(13) Uani 1 1 d . .
H14 H 0.7871 0.6202 0.4937 0.086 Uiso 1 1 calc R U
C6 C 0.6847(3) 0.9074(3) 0.34922(14) 0.0635(11) Uani 1 1 d . .
C3 C 0.6337(3) 1.0463(3) 0.34423(16) 0.0685(12) Uani 1 1 d . .
C7 C 0.6866(4) 0.9549(3) 0.38738(15) 0.0731(13) Uani 1 1 d . .
H7 H 0.7055 0.9407 0.4148 0.088 Uiso 1 1 calc R U
C2 C 0.6072(4) 1.1201(3) 0.3428(2) 0.0812(15) Uani 1 1 d . .
C4 C 0.6327(4) 0.9988(3) 0.30662(16) 0.0761(14) Uani 1 1 d . .
H4 H 0.6145 1.0134 0.2792 0.091 Uiso 1 1 calc R U
C13 C 0.8421(3) 0.5736(3) 0.44466(15) 0.0610(11) Uani 1 1 d . .
C9 C 0.7263(4) 0.7981(3) 0.38379(16) 0.0687(12) Uani 1 1 d . .
C15 C 0.7721(4) 0.6788(3) 0.44116(14) 0.0694(12) Uani 1 1 d . .
H15 H 0.7425 0.7128 0.4545 0.083 Uiso 1 1 calc R U
C8 C 0.6604(4) 1.0233(3) 0.38451(16) 0.0758(13) Uani 1 1 d . .
H8 H 0.6608 1.0542 0.4102 0.091 Uiso 1 1 calc R U
C5 C 0.6579(4) 0.9305(3) 0.30887(15) 0.0756(13) Uani 1 1 d . .
H5 H 0.6571 0.8996 0.2831 0.091 Uiso 1 1 calc R U
C12 C 0.8601(4) 0.5782(3) 0.40230(16) 0.0746(13) Uani 1 1 d . .
H12 H 0.8903 0.5442 0.3894 0.090 Uiso 1 1 calc R U
C11 C 0.8338(4) 0.6328(3) 0.37859(15) 0.0767(14) Uani 1 1 d . .
H103 H 0.8457 0.6356 0.3496 0.092 Uiso 1 1 calc R U
C1 C 0.5731(5) 1.2117(4) 0.2955(2) 0.124(2) Uani 1 1 d . .
H1A H 0.5029 1.2035 0.3010 0.186 Uiso 1 1 calc R U
H1B H 0.5788 1.2238 0.2658 0.186 Uiso 1 1 calc R U
H1C H 0.6213 1.2556 0.3156 0.186 Uiso 1 1 calc R U
C21 C 0.2039(3) 0.4234(3) 0.35669(14) 0.0621(11) Uani 1 1 d . .
C24 C 0.2493(3) 0.3175(3) 0.39401(15) 0.0620(11) Uani 1 1 d . .
C27 C 0.3578(4) 0.0856(3) 0.41339(16) 0.0786(14) Uani 1 1 d . .
H27 H 0.3869 0.0503 0.4012 0.094 Uiso 1 1 calc R U
C26 C 0.3438(3) 0.1455(3) 0.39052(15) 0.0672(12) Uani 1 1 d . .
H26 H 0.3640 0.1511 0.3628 0.081 Uiso 1 1 calc R U
C18 C 0.1380(3) 0.5542(3) 0.34752(18) 0.0710(13) Uani 1 1 d . .
C22 C 0.1626(4) 0.4528(3) 0.39046(15) 0.0693(12) Uani 1 1 d . .
H22 H 0.1571 0.4289 0.4164 0.083 Uiso 1 1 calc R U
C28 C 0.3287(4) 0.0780(3) 0.45434(17) 0.0792(14) Uani 1 1 d . .
C30 C 0.2716(3) 0.1901(3) 0.45054(14) 0.0677(12) Uani 1 1 d . .
H30 H 0.2432 0.2255 0.4632 0.081 Uiso 1 1 calc R U
C23 C 0.1302(4) 0.5170(3) 0.38539(16) 0.0741(13) Uani 1 1 d . .
H23 H 0.1023 0.5361 0.4081 0.089 Uiso 1 1 calc R U
C19 C 0.1757(4) 0.5231(3) 0.31286(17) 0.0821(14) Uani 1 1 d . .
H19 H 0.1787 0.5459 0.2866 0.099 Uiso 1 1 calc R U
C25 C 0.2995(3) 0.1981(2) 0.40851(13) 0.0561(10) Uani 1 1 d . .
C17 C 0.1085(4) 0.6256(4) 0.3449(2) 0.0897(17) Uani 1 1 d . .
C20 C 0.2083(4) 0.4587(3) 0.31785(16) 0.0778(14) Uani 1 1 d . .
H20 H 0.2337 0.4383 0.2948 0.093 Uiso 1 1 calc R U
C29 C 0.2860(4) 0.1298(3) 0.47329(15) 0.0796(14) Uani 1 1 d . .
H29 H 0.2670 0.1241 0.5012 0.096 Uiso 1 1 calc R U
C16 C 0.0745(5) 0.7211(4) 0.3028(3) 0.167(3) Uani 1 1 d . .
H16A H 0.0042 0.7070 0.2878 0.251 Uiso 1 1 calc R U
H16B H 0.1218 0.7582 0.2872 0.251 Uiso 1 1 calc R U
H16C H 0.0791 0.7456 0.3321 0.251 Uiso 1 1 calc R U
C40 C 0.2794(3) 0.3325(3) 0.10351(16) 0.0686(12) Uani 1 1 d . .
C39 C 0.3373(4) 0.2158(3) 0.11517(16) 0.0708(13) Uani 1 1 d . .
C36 C 0.3953(3) 0.1114(3) 0.14905(16) 0.0694(13) Uani 1 1 d . .
C32 C 0.5012(5) -0.0871(4) 0.1531(3) 0.108(2) Uani 1 1 d . .
C45 C 0.2479(4) 0.3892(3) 0.12490(18) 0.0868(15) Uani 1 1 d . .
H45 H 0.2445 0.3893 0.1549 0.104 Uiso 1 1 calc R U
C34 C 0.4570(4) 0.0155(3) 0.11414(19) 0.0862(15) Uani 1 1 d . .
H34 H 0.4738 -0.0063 0.0890 0.103 Uiso 1 1 calc R U
C44 C 0.2214(4) 0.4454(3) 0.1027(2) 0.0985(17) Uani 1 1 d . .
H44 H 0.2005 0.4837 0.1173 0.118 Uiso 1 1 calc R U
C42 C 0.2583(5) 0.3896(4) 0.03638(19) 0.105(2) Uani 1 1 d . .
H42 H 0.2618 0.3903 0.0064 0.126 Uiso 1 1 calc R U
C35 C 0.4215(4) 0.0786(3) 0.11158(17) 0.0789(14) Uani 1 1 d . .
H35 H 0.4149 0.0996 0.0850 0.095 Uiso 1 1 calc R U
C37 C 0.4083(4) 0.0801(3) 0.18852(16) 0.0820(14) Uani 1 1 d . .
H37 H 0.3923 0.1021 0.2139 0.098 Uiso 1 1 calc R U
C41 C 0.2854(4) 0.3334(3) 0.05888(17) 0.0906(16) Uani 1 1 d . .
H41 H 0.3076 0.2960 0.0442 0.109 Uiso 1 1 calc R U
C38 C 0.4446(4) 0.0170(4) 0.19032(19) 0.0916(16) Uani 1 1 d . .
H38 H 0.4533 -0.0033 0.2170 0.110 Uiso 1 1 calc R U
C33 C 0.4686(4) -0.0168(3) 0.1530(2) 0.0865(16) Uani 1 1 d . .
C43 C 0.2264(5) 0.4437(4) 0.0584(2) 0.0965(17) Uani 1 1 d . .
C31 C 0.5526(6) -0.1814(5) 0.1923(3) 0.190(4) Uani 1 1 d . .
H31A H 0.5181 -0.2168 0.1659 0.285 Uiso 1 1 calc R U
H31B H 0.5319 -0.2082 0.2175 0.285 Uiso 1 1 calc R U
H31C H 0.6271 -0.1665 0.1935 0.285 Uiso 1 1 calc R U
C51 C 0.0834(4) 0.3890(3) 0.85775(18) 0.0791(14) Uani 1 1 d . .
C48 C 0.0354(5) 0.5293(5) 0.8537(3) 0.111(2) Uani 1 1 d . .
C52 C 0.0976(4) 0.4401(3) 0.8958(2) 0.0931(16) Uani 1 1 d . .
H52 H 0.1231 0.4280 0.9228 0.112 Uiso 1 1 calc R U
C54 C 0.1399(4) 0.2847(3) 0.89189(18) 0.0742(13) Uani 1 1 d . .
C58 C 0.2758(4) 0.0670(3) 0.94829(18) 0.0840(15) Uani 1 1 d . .
C60 C 0.2175(4) 0.1793(3) 0.94920(16) 0.0896(16) Uani 1 1 d . .
H60 H 0.2004 0.2187 0.9648 0.107 Uiso 1 1 calc R U
C49 C 0.0206(5) 0.4775(5) 0.8164(3) 0.118(2) Uani 1 1 d . .
H49 H -0.0062 0.4893 0.7895 0.141 Uiso 1 1 calc R U
C55 C 0.2090(4) 0.1742(3) 0.90409(16) 0.0728(13) Uani 1 1 d . .
C50 C 0.0450(4) 0.4083(4) 0.81809(19) 0.0966(17) Uani 1 1 d . .
H50 H 0.0355 0.3744 0.7924 0.116 Uiso 1 1 calc R U
C53 C 0.0732(5) 0.5097(4) 0.8929(2) 0.109(2) Uani 1 1 d . .
H53 H 0.0828 0.5441 0.9185 0.130 Uiso 1 1 calc R U
C47 C 0.0163(7) 0.6057(6) 0.8537(5) 0.155(5) Uani 1 1 d . .
C57 C 0.2672(5) 0.0608(4) 0.90417(19) 0.1055(19) Uani 1 1 d . .
H57 H 0.2834 0.0207 0.8888 0.127 Uiso 1 1 calc R U
C59 C 0.2520(5) 0.1246(3) 0.97135(17) 0.1003(19) Uani 1 1 d . .
H59 H 0.2586 0.1278 1.0019 0.120 Uiso 1 1 calc R U
C56 C 0.2343(5) 0.1145(4) 0.88228(18) 0.1033(19) Uani 1 1 d . .
H56 H 0.2288 0.1105 0.8518 0.124 Uiso 1 1 calc R U
C46 C -0.0374(6) 0.6923(5) 0.8057(4) 0.245(6) Uani 1 1 d . .
H46A H -0.0863 0.7005 0.8238 0.367 Uiso 1 1 calc R U
H46B H -0.0641 0.6913 0.7753 0.367 Uiso 1 1 calc R U
H46C H 0.0286 0.7353 0.8134 0.367 Uiso 1 1 calc R U
O8 O 0.2278(3) 0.3311(2) 0.42990(10) 0.0925(11) Uani 1 1 d . .
O13 O 0.3502(3) 0.2012(2) 0.07783(11) 0.0980(12) Uani 1 1 d . .
O18 O 0.1349(3) 0.3039(2) 0.92994(11) 0.0915(11) Uani 1 1 d . .
O2 O 0.5977(3) 1.1394(2) 0.30176(13) 0.1033(12) Uani 1 1 d . .
O7 O 0.1030(3) 0.6480(2) 0.30498(15) 0.1119(13) Uani 1 1 d . .
O3 O 0.7071(3) 0.8113(2) 0.42032(11) 0.0906(11) Uani 1 1 d . .
O1 O 0.5989(3) 1.1599(2) 0.37452(14) 0.1124(14) Uani 1 1 d . .
O17 O -0.0226(4) 0.6154(4) 0.8127(2) 0.182(3) Uani 1 1 d . .
O6 O 0.0904(3) 0.6624(2) 0.37577(16) 0.1120(14) Uani 1 1 d . .
O20 O 0.3317(4) -0.0423(3) 0.95090(17) 0.1491(19) Uani 1 1 d . .
O9 O 0.3079(6) 0.0015(3) 0.51181(16) 0.190(3) Uani 1 1 d . .
O4 O 0.8455(3) 0.5072(2) 0.50633(12) 0.0966(11) Uani 1 1 d . .
O10 O 0.3775(6) -0.0318(4) 0.4614(2) 0.209(3) Uani 1 1 d . .
O19 O 0.3120(5) 0.0130(3) 1.01132(16) 0.164(2) Uani 1 1 d . .
O14 O 0.5053(4) -0.1258(3) 0.11997(19) 0.1411(19) Uani 1 1 d . .
O5 O 0.9052(3) 0.4692(2) 0.45075(13) 0.1029(12) Uani 1 1 d . .
O12 O 0.2151(7) 0.5090(3) -0.0035(2) 0.211(3) Uani 1 1 d . .
O15 O 0.5221(4) -0.1065(3) 0.19239(18) 0.1400(18) Uani 1 1 d . .
O16 O 0.0343(6) 0.6551(4) 0.8837(3) 0.202(4) Uani 1 1 d . .
O11 O 0.1628(6) 0.5492(4) 0.0537(2) 0.198(3) Uani 1 1 d . .
N5 N 0.2852(3) 0.2555(2) 0.38259(11) 0.0604(9) Uani 1 1 d . .
H5B H 0.3004 0.2523 0.3564 0.073 Uiso 1 1 calc R U
N4 N 0.2410(3) 0.3598(2) 0.35941(12) 0.0707(10) Uani 1 1 d . .
H4B H 0.2615 0.3451 0.3360 0.085 Uiso 1 1 calc R U
N10 N 0.1094(3) 0.3202(3) 0.85702(13) 0.0819(12) Uani 1 1 d . .
H10 H 0.1061 0.2965 0.8313 0.098 Uiso 1 1 calc R U
N8 N 0.3045(3) 0.2772(2) 0.12883(12) 0.0733(11) Uani 1 1 d . .
H8A H 0.2986 0.2823 0.1563 0.088 Uiso 1 1 calc R U
N9 N 0.3558(3) 0.1743(2) 0.14919(12) 0.0770(11) Uani 1 1 d . .
H9 H 0.3411 0.1891 0.1740 0.092 Uiso 1 1 calc R U
N1 N 0.7120(3) 0.8390(2) 0.34897(12) 0.0747(11) Uani 1 1 d . .
H1 H 0.7211 0.8200 0.3239 0.090 Uiso 1 1 calc R U
N2 N 0.7637(3) 0.7377(2) 0.37142(12) 0.0752(11) Uani 1 1 d . .
H2 H 0.7723 0.7325 0.3443 0.090 Uiso 1 1 calc R U
N6 N 0.3415(5) 0.0127(3) 0.47847(18) 0.123(2) Uani 1 1 d . .
N3 N 0.8671(3) 0.5131(2) 0.46910(15) 0.0755(11) Uani 1 1 d . .
N11 N 0.1746(3) 0.2243(2) 0.87821(12) 0.0793(11) Uani 1 1 d . .
H11A H 0.1752 0.2165 0.8504 0.095 Uiso 1 1 calc R U
N12 N 0.3120(5) 0.0097(3) 0.9725(2) 0.1091(17) Uani 1 1 d . .
N7 N 0.1964(7) 0.5037(4) 0.0337(3) 0.148(3) Uani 1 1 d . .
N16 N 1.0019(3) 0.0650(2) 0.30975(13) 0.0759(11) Uani 1 1 d . .
N13 N 0.3855(3) 0.5307(2) 0.80443(15) 0.0869(13) Uani 1 1 d . .
N14 N 0.8169(3) 0.2043(3) 0.94306(17) 0.0954(14) Uani 1 1 d . .
N15 N 0.6425(3) 0.2877(2) 0.51860(14) 0.0799(11) Uani 1 1 d . .
C68 C 0.4765(4) 0.5253(3) 0.7821(2) 0.1008(18) Uani 1 1 d . .
H68A H 0.4879 0.5623 0.7601 0.121 Uiso 1 1 calc R U
H68B H 0.5393 0.5425 0.8039 0.121 Uiso 1 1 calc R U
C66 C 0.3645(4) 0.4756(3) 0.8403(2) 0.1058(19) Uani 1 1 d . .
H66A H 0.3433 0.4208 0.8265 0.127 Uiso 1 1 calc R U
H66B H 0.3053 0.4812 0.8530 0.127 Uiso 1 1 calc R U
C63 C 0.4153(4) 0.6181(3) 0.82364(19) 0.0989(18) Uani 1 1 d . .
H63A H 0.4774 0.6311 0.8455 0.119 Uiso 1 1 calc R U
H63B H 0.4340 0.6515 0.8003 0.119 Uiso 1 1 calc R U
C69 C 0.4616(5) 0.4427(4) 0.7604(2) 0.130(2) Uani 1 1 d . .
H69A H 0.4508 0.4052 0.7823 0.156 Uiso 1 1 calc R U
H69B H 0.3995 0.4252 0.7383 0.156 Uiso 1 1 calc R U
C61 C 0.2848(4) 0.5053(3) 0.77141(18) 0.0917(16) Uani 1 1 d . .
H61A H 0.2655 0.4486 0.7616 0.110 Uiso 1 1 calc R U
H61B H 0.2295 0.5121 0.7865 0.110 Uiso 1 1 calc R U
C62 C 0.2891(5) 0.5499(4) 0.7311(2) 0.122(2) Uani 1 1 d . .
H62A H 0.3268 0.5305 0.7108 0.147 Uiso 1 1 calc R U
H62B H 0.3271 0.6066 0.7398 0.147 Uiso 1 1 calc R U
C64 C 0.3327(5) 0.6402(4) 0.8448(2) 0.118(2) Uani 1 1 d . .
H64A H 0.2684 0.6245 0.8239 0.141 Uiso 1 1 calc R U
H64B H 0.3180 0.6112 0.8701 0.141 Uiso 1 1 calc R U
C70 C 0.5539(6) 0.4414(4) 0.7392(3) 0.155(3) Uani 1 1 d . .
H70A H 0.6152 0.4570 0.7617 0.186 Uiso 1 1 calc R U
H70B H 0.5666 0.4811 0.7185 0.186 Uiso 1 1 calc R U
C67 C 0.4541(6) 0.4878(4) 0.8781(3) 0.159(3) Uani 1 1 d D .
H67A H 0.4545 0.5288 0.9007 0.191 Uiso 1 1 calc R U
H67B H 0.5207 0.5053 0.8673 0.191 Uiso 1 1 calc R U
C65 C 0.3685(5) 0.7291(4) 0.8591(2) 0.129(3) Uani 1 1 d . .
H65A H 0.4310 0.7437 0.8809 0.155 Uiso 1 1 calc R U
H65B H 0.3875 0.7575 0.8339 0.155 Uiso 1 1 calc R U
C72 C 0.9079(4) 0.2322(4) 0.9810(2) 0.108(2) Uani 1 1 d . .
H72A H 0.9725 0.2414 0.9689 0.130 Uiso 1 1 calc R U
H72B H 0.9102 0.2832 0.9953 0.130 Uiso 1 1 calc R U
C75 C 0.7131(4) 0.1913(4) 0.9601(2) 0.1044(19) Uani 1 1 d . .
H75A H 0.6571 0.1713 0.9353 0.125 Uiso 1 1 calc R U
H75B H 0.7035 0.1497 0.9796 0.125 Uiso 1 1 calc R U
C71 C 0.8382(5) 0.2671(4) 0.9122(2) 0.122(2) Uani 1 1 d . .
H71A H 0.9049 0.2727 0.9026 0.146 Uiso 1 1 calc R U
H71B H 0.8454 0.3179 0.9284 0.146 Uiso 1 1 calc R U
C74 C 0.9011(5) 0.1185(4) 0.9002(2) 0.120(2) Uani 1 1 d . .
H74A H 0.9626 0.1356 0.9226 0.144 Uiso 1 1 calc R U
H74B H 0.9149 0.1525 0.8767 0.144 Uiso 1 1 calc R U
C73 C 0.8071(4) 0.1234(3) 0.9194(2) 0.1003(18) Uani 1 1 d . .
H73A H 0.7905 0.0839 0.9401 0.120 Uiso 1 1 calc R U
H73B H 0.7481 0.1083 0.8958 0.120 Uiso 1 1 calc R U
C76 C 0.7011(6) 0.2630(4) 0.9843(3) 0.141(3) Uani 1 1 d . .
H76A H 0.7123 0.3063 0.9659 0.169 Uiso 1 1 calc R U
H76B H 0.7522 0.2815 1.0109 0.169 Uiso 1 1 calc R U
C82 C 0.7582(3) 0.3004(3) 0.52037(17) 0.0803(14) Uani 1 1 d . .
H82A H 0.7902 0.3485 0.5069 0.096 Uiso 1 1 calc R U
H82B H 0.7900 0.3101 0.5510 0.096 Uiso 1 1 calc R U
C77 C 0.5875(4) 0.2741(3) 0.47145(17) 0.0861(15) Uani 1 1 d . .
H77A H 0.5143 0.2674 0.4719 0.103 Uiso 1 1 calc R U
H77B H 0.5902 0.2245 0.4573 0.103 Uiso 1 1 calc R U
C86 C 0.6348(4) 0.3624(3) 0.54292(18) 0.0903(16) Uani 1 1 d . .
H86A H 0.6659 0.3671 0.5734 0.108 Uiso 1 1 calc R U
H86B H 0.6762 0.4089 0.5303 0.108 Uiso 1 1 calc R U
C79 C 0.5584(4) 0.3387(3) 0.40325(19) 0.0988(18) Uani 1 1 d . .
H79A H 0.5369 0.2860 0.3866 0.119 Uiso 1 1 calc R U
H79B H 0.4963 0.3460 0.4122 0.119 Uiso 1 1 calc R U
C81 C 0.7847(4) 0.2326(3) 0.49822(19) 0.0933(16) Uani 1 1 d . .
H81A H 0.7534 0.2216 0.4675 0.112 Uiso 1 1 calc R U
H81B H 0.7565 0.1843 0.5122 0.112 Uiso 1 1 calc R U
C80 C 0.6032(5) 0.4007(4) 0.3739(2) 0.126(2) Uani 1 1 d . .
H80A H 0.6194 0.4532 0.3893 0.189 Uiso 1 1 calc R U
H80B H 0.5531 0.3938 0.3480 0.189 Uiso 1 1 calc R U
H80C H 0.6660 0.3949 0.3656 0.189 Uiso 1 1 calc R U
C85 C 0.5883(4) 0.2143(3) 0.5407(2) 0.0992(18) Uani 1 1 d . .
H85A H 0.5158 0.2103 0.5407 0.119 Uiso 1 1 calc R U
H85B H 0.5882 0.1669 0.5232 0.119 Uiso 1 1 calc R U
C78 C 0.6332(4) 0.3413(3) 0.44374(18) 0.0906(16) Uani 1 1 d . .
H78A H 0.6512 0.3925 0.4615 0.109 Uiso 1 1 calc R U
H78B H 0.6971 0.3370 0.4350 0.109 Uiso 1 1 calc R U
C83 C 0.9032(5) 0.2553(4) 0.5018(2) 0.114(2) Uani 1 1 d . .
H83A H 0.9305 0.3028 0.4872 0.137 Uiso 1 1 calc R U
H83B H 0.9340 0.2684 0.5326 0.137 Uiso 1 1 calc R U
C84 C 0.9355(5) 0.1889(4) 0.4816(3) 0.152(3) Uani 1 1 d . .
H84A H 0.9189 0.1448 0.4989 0.228 Uiso 1 1 calc R U
H84B H 1.0095 0.2085 0.4808 0.228 Uiso 1 1 calc R U
H84C H 0.8985 0.1711 0.4521 0.228 Uiso 1 1 calc R U
C96 C 1.1051(4) 0.0627(3) 0.29710(18) 0.0872(15) Uani 1 1 d . .
H96A H 1.1269 0.1010 0.2762 0.105 Uiso 1 1 calc R U
H96B H 1.1578 0.0800 0.3232 0.105 Uiso 1 1 calc R U
C90 C 0.9637(4) 0.0056(3) 0.34246(16) 0.0858(16) Uani 1 1 d . .
H90A H 0.8961 0.0066 0.3484 0.103 Uiso 1 1 calc R U
H90B H 0.9531 -0.0478 0.3287 0.103 Uiso 1 1 calc R U
C93 C 1.0230(4) 0.1499(3) 0.33006(16) 0.0812(15) Uani 1 1 d . .
H93A H 1.0544 0.1864 0.3096 0.097 Uiso 1 1 calc R U
H93B H 1.0742 0.1608 0.3564 0.097 Uiso 1 1 calc R U
C94 C 0.9288(4) 0.1687(3) 0.34215(18) 0.0899(16) Uani 1 1 d . .
H94A H 0.8763 0.1579 0.3162 0.108 Uiso 1 1 calc R U
H94B H 0.8981 0.1345 0.3637 0.108 Uiso 1 1 calc R U
C87 C 0.9172(4) 0.0415(3) 0.27028(16) 0.0870(15) Uani 1 1 d . .
H87A H 0.8525 0.0417 0.2800 0.104 Uiso 1 1 calc R U
H87B H 0.9066 -0.0131 0.2584 0.104 Uiso 1 1 calc R U
C95 C 0.9603(4) 0.2555(3) 0.3608(2) 0.110(2) Uani 1 1 d . .
H95A H 0.9930 0.2891 0.3394 0.132 Uiso 1 1 calc R U
H95B H 1.0121 0.2655 0.3869 0.132 Uiso 1 1 calc R U
C97 C 1.1026(5) -0.0181(3) 0.2772(2) 0.114(2) Uani 1 1 d . .
H97A H 1.0821 -0.0570 0.2979 0.137 Uiso 1 1 calc R U
H97B H 1.0509 -0.0360 0.2508 0.137 Uiso 1 1 calc R U
C91 C 1.0358(5) 0.0201(4) 0.3862(2) 0.121(2) Uani 1 1 d D .
H91A H 1.0473 0.0739 0.3995 0.145 Uiso 1 1 calc R U
H91B H 1.1030 0.0185 0.3801 0.145 Uiso 1 1 calc R U
C88 C 0.9388(5) 0.0947(4) 0.23364(19) 0.114(2) Uani 1 1 d . .
H88A H 0.9587 0.1502 0.2461 0.137 Uiso 1 1 calc R U
H88B H 0.9975 0.0886 0.2209 0.137 Uiso 1 1 calc R U
C89 C 0.8474(8) 0.0764(5) 0.1980(3) 0.177(4) Uani 1 1 d . .
H89A H 0.8719 0.1021 0.1727 0.213 Uiso 1 1 calc R U
H89B H 0.8200 0.0190 0.1893 0.213 Uiso 1 1 calc R U
Si2 Si 0.18399(10) 0.23257(7) 0.75232(4) 0.0602(3) Uani 1 1 d . .
F3 F 0.19616(19) 0.26456(16) 0.27380(8) 0.0801(7) Uani 1 1 d . .
F5 F 0.4230(2) 0.27564(16) 0.23979(9) 0.0830(8) Uani 1 1 d . .
F1 F 0.2895(2) 0.32478(17) 0.21674(9) 0.0889(8) Uani 1 1 d . .
F4 F 0.2499(2) 0.18637(16) 0.22279(9) 0.1047(10) Uani 1 1 d . .
F6 F 0.3314(2) 0.21751(17) 0.29787(9) 0.0957(9) Uani 1 1 d . .
F2 F 0.3692(2) 0.35451(16) 0.29131(9) 0.0898(8) Uani 1 1 d . .
F8 F 0.0829(3) 0.2418(3) 0.77066(11) 0.178(2) Uani 1 1 d . .
F7 F 0.2902(3) 0.2267(3) 0.73435(11) 0.1720(19) Uani 1 1 d . .
F10 F 0.2617(2) 0.2862(2) 0.79720(9) 0.1137(11) Uani 1 1 d . .
F12 F 0.2024(3) 0.3097(2) 0.72500(14) 0.1676(18) Uani 1 1 d . .
F9 F 0.1681(4) 0.1558(2) 0.77891(16) 0.211(3) Uani 1 1 d . .
F11 F 0.1084(3) 0.1797(2) 0.70747(10) 0.1326(13) Uani 1 1 d . .
C99 C 0.9046(5) 0.1759(4) 1.0155(2) 0.137(3) Uani 1 1 d . .
H99A H 0.8921 0.1226 1.0012 0.164 Uiso 1 1 calc R U
H99B H 0.8466 0.1733 1.0313 0.164 Uiso 1 1 calc R U
C98 C 0.7564(6) 0.2521(5) 0.8716(3) 0.161(3) Uani 1 1 d . .
H98A H 0.7449 0.1998 0.8562 0.193 Uiso 1 1 calc R U
H98B H 0.6907 0.2515 0.8807 0.193 Uiso 1 1 calc R U
C100 C 1.0048(6) 0.2017(6) 1.0478(3) 0.180(4) Uani 1 1 d . .
H10A H 1.0623 0.2034 1.0318 0.216 Uiso 1 1 calc R U
H10B H 1.0179 0.2557 1.0614 0.216 Uiso 1 1 calc R U
C101 C 0.8697(5) 0.2794(4) 0.3727(2) 0.134(2) Uani 1 1 d . .
H10C H 0.8216 0.2752 0.3466 0.201 Uiso 1 1 calc R U
H10D H 0.8958 0.3338 0.3866 0.201 Uiso 1 1 calc R U
H10E H 0.8344 0.2446 0.3927 0.201 Uiso 1 1 calc R U
C103 C 0.5878(6) 0.2381(5) 0.9962(3) 0.171(4) Uani 1 1 d . .
H10F H 0.5373 0.2146 0.9699 0.205 Uiso 1 1 calc R U
H10G H 0.5791 0.1981 1.0167 0.205 Uiso 1 1 calc R U
C102 C 0.7875(8) 0.3135(8) 0.8413(4) 0.257(7) Uani 1 1 d . .
H10H H 0.7963 0.3646 0.8575 0.308 Uiso 1 1 calc R U
H10I H 0.8563 0.3160 0.8351 0.308 Uiso 1 1 calc R U
C104 C 0.5686(8) 0.3084(7) 1.0163(4) 0.270(7) Uani 1 1 d . .
H10J H 0.6279 0.3392 1.0377 0.405 Uiso 1 1 calc R U
H10K H 0.5073 0.2910 1.0303 0.405 Uiso 1 1 calc R U
H10L H 0.5582 0.3410 0.9938 0.405 Uiso 1 1 calc R U
C106 C 1.2095(7) -0.0896(5) 0.2457(3) 0.206(4) Uani 1 1 d . .
H10M H 1.1855 -0.1303 0.2647 0.309 Uiso 1 1 calc R U
H10N H 1.2796 -0.0843 0.2412 0.309 Uiso 1 1 calc R U
H10O H 1.1642 -0.1044 0.2179 0.309 Uiso 1 1 calc R U
C105 C 1.2084(6) -0.0137(4) 0.2659(3) 0.163(4) Uani 1 1 d . .
H10P H 1.2294 0.0264 0.2458 0.195 Uiso 1 1 calc R U
H10Q H 1.2595 0.0034 0.2925 0.195 Uiso 1 1 calc R U
C107 C 0.7647(7) 0.1011(9) 0.2093(4) 0.311(10) Uani 1 1 d . .
H10R H 0.7171 0.0593 0.2223 0.466 Uiso 1 1 calc R U
H10S H 0.7281 0.1121 0.1833 0.466 Uiso 1 1 calc R U
H10T H 0.7927 0.1488 0.2299 0.466 Uiso 1 1 calc R U
C110 C 0.5293(9) 0.4366(7) 0.6019(5) 0.264(8) Uani 1 1 d . .
H11B H 0.4661 0.3929 0.6033 0.396 Uiso 1 1 calc R U
H11C H 0.5324 0.4822 0.6214 0.396 Uiso 1 1 calc R U
H102 H 0.5888 0.4210 0.6107 0.396 Uiso 1 1 calc R U
C108 C 0.5252(5) 0.3647(4) 0.5419(3) 0.154(3) Uani 1 1 d . .
H10U H 0.4873 0.3262 0.5601 0.185 Uiso 1 1 calc R U
H10V H 0.4881 0.3502 0.5120 0.185 Uiso 1 1 calc R U
C109 C 0.5302(10) 0.4561(9) 0.5603(3) 0.234(9) Uani 1 1 d . .
H10W H 0.5942 0.4980 0.5564 0.280 Uiso 1 1 calc R U
H200 H 0.4692 0.4688 0.5487 0.280 Uiso 1 1 calc R U
C113 C 0.6191(6) 0.1583(6) 0.6583(3) 0.217(5) Uani 1 1 d . .
H11E H 0.6470 0.2118 0.6733 0.325 Uiso 1 1 calc R U
H11F H 0.6742 0.1361 0.6581 0.325 Uiso 1 1 calc R U
H11G H 0.5657 0.1257 0.6734 0.325 Uiso 1 1 calc R U
C112 C 0.5730(6) 0.1601(6) 0.6120(3) 0.185(4) Uani 1 1 d . .
H11H H 0.5533 0.1067 0.5964 0.222 Uiso 1 1 calc R U
H11I H 0.5093 0.1725 0.6127 0.222 Uiso 1 1 calc R U
C111 C 0.6375(5) 0.2147(4) 0.5876(2) 0.130(2) Uani 1 1 d . .
H11J H 0.7014 0.2027 0.5867 0.156 Uiso 1 1 calc R U
H11K H 0.6567 0.2683 0.6028 0.156 Uiso 1 1 calc R U
C114 C 0.5413(6) 0.3614(5) 0.7152(3) 0.189(4) Uani 1 1 d . .
H11L H 0.5191 0.3203 0.7342 0.284 Uiso 1 1 calc R U
H11M H 0.6070 0.3626 0.7068 0.284 Uiso 1 1 calc R U
H11N H 0.4896 0.3501 0.6894 0.284 Uiso 1 1 calc R U
C115 C 0.2890(6) 0.7568(5) 0.8781(3) 0.186(4) Uani 1 1 d . .
H11O H 0.2301 0.7486 0.8557 0.279 Uiso 1 1 calc R U
H11P H 0.3198 0.8128 0.8888 0.279 Uiso 1 1 calc R U
H11Q H 0.2663 0.7267 0.9020 0.279 Uiso 1 1 calc R U
C116 C 0.7303(9) 0.3093(10) 0.8033(4) 0.334(10) Uani 1 1 d . .
H11R H 0.6842 0.2551 0.7946 0.501 Uiso 1 1 calc R U
H101 H 0.7751 0.3260 0.7815 0.501 Uiso 1 1 calc R U
H11T H 0.6897 0.3438 0.8060 0.501 Uiso 1 1 calc R U
C117 C 1.0037(9) 0.1502(8) 1.0818(4) 0.322(9) Uani 1 1 d . .
H11U H 0.9354 0.1323 1.0905 0.482 Uiso 1 1 calc R U
H11V H 1.0548 0.1792 1.1067 0.482 Uiso 1 1 calc R U
H11W H 1.0202 0.1047 1.0708 0.482 Uiso 1 1 calc R U
C118 C 0.8738(7) 0.0284(6) 0.8817(4) 0.215(6) Uani 1 1 d . .
H105 H 0.8694 -0.0038 0.9061 0.258 Uiso 1 1 calc R U
H104 H 0.8060 0.0097 0.8632 0.258 Uiso 1 1 calc R U
C121 C 0.4372(12) 0.4016(7) 0.8993(4) 0.371(15) Uani 1 1 d D .
H12A H 0.3687 0.3613 0.8895 0.446 Uiso 1 1 calc R U
H12B H 0.4924 0.3798 0.8959 0.446 Uiso 1 1 calc R U
C123 C 0.1791(7) 0.5389(5) 0.7076(2) 0.146(3) Uani 1 1 d . .
H12C H 0.1821 0.5449 0.6767 0.176 Uiso 1 1 calc R U
H12D H 0.1329 0.4849 0.7096 0.176 Uiso 1 1 calc R U
C124 C 0.1358(6) 0.5960(5) 0.7262(3) 0.185(4) Uani 1 1 d . .
H12E H 0.1131 0.5803 0.7535 0.277 Uiso 1 1 calc R U
H12F H 0.0772 0.5969 0.7060 0.277 Uiso 1 1 calc R U
H12G H 0.1884 0.6484 0.7313 0.277 Uiso 1 1 calc R U
C125 C 0.9977(12) -0.0396(6) 0.4211(5) 0.261(8) Uani 1 1 d D .
H12H H 1.0352 -0.0187 0.4505 0.313 Uiso 1 1 calc R U
H12I H 0.9228 -0.0556 0.4213 0.313 Uiso 1 1 calc R U
C127 C 0.9454(9) 0.0190(6) 0.8586(4) 0.238(5) Uani 1 1 d . .
H12M H 0.9611 0.0592 0.8388 0.357 Uiso 1 1 calc R U
H12N H 0.9191 -0.0333 0.8421 0.357 Uiso 1 1 calc R U
H12O H 1.0079 0.0243 0.8783 0.357 Uiso 1 1 calc R U
C128 C 0.4468(15) 0.4403(8) 0.9397(5) 0.395(12) Uani 1 1 d D .
H12P H 0.5066 0.4888 0.9439 0.592 Uiso 1 1 calc R U
H12Q H 0.4558 0.4064 0.9617 0.592 Uiso 1 1 calc R U
H12R H 0.3848 0.4532 0.9423 0.592 Uiso 1 1 calc R U

loop_
_atom_site_aniso_label
_atom_site_aniso_U_11
_atom_site_aniso_U_22
_atom_site_aniso_U_33
_atom_site_aniso_U_23
_atom_site_aniso_U_13
_atom_site_aniso_U_12
C126 0.317(19) 0.45(3) 0.170(12) 0.195(15) -0.099(12) -0.161(18)
Si1 0.0741(8) 0.0613(8) 0.0502(7) 0.0167(6) 0.0217(6) 0.0251(6)
C10 0.075(3) 0.061(3) 0.056(3) 0.009(2) 0.018(2) 0.023(2)
C14 0.094(4) 0.073(3) 0.052(3) 0.011(2) 0.019(2) 0.029(3)
C6 0.072(3) 0.073(3) 0.051(3) 0.010(2) 0.014(2) 0.030(2)
C3 0.070(3) 0.076(3) 0.068(3) 0.016(3) 0.014(2) 0.034(3)
C7 0.095(4) 0.079(3) 0.055(3) 0.014(2) 0.011(2) 0.041(3)
C2 0.085(4) 0.091(4) 0.079(4) 0.024(3) 0.019(3) 0.041(3)
C4 0.080(3) 0.096(4) 0.062(3) 0.018(3) 0.007(2) 0.042(3)
C13 0.068(3) 0.055(3) 0.056(3) 0.006(2) 0.007(2) 0.018(2)
C9 0.087(3) 0.069(3) 0.058(3) 0.012(2) 0.015(3) 0.034(3)
C15 0.096(4) 0.071(3) 0.053(3) 0.007(2) 0.023(2) 0.039(3)
C8 0.092(4) 0.079(3) 0.064(3) 0.008(3) 0.019(3) 0.038(3)
C5 0.090(4) 0.089(4) 0.058(3) 0.007(3) 0.011(3) 0.044(3)
C12 0.098(4) 0.068(3) 0.070(3) 0.010(3) 0.029(3) 0.039(3)
C11 0.111(4) 0.080(3) 0.057(3) 0.016(3) 0.037(3) 0.047(3)
C1 0.146(6) 0.124(5) 0.135(6) 0.044(4) 0.011(4) 0.086(5)
C21 0.067(3) 0.065(3) 0.053(3) 0.007(2) 0.012(2) 0.021(2)
C24 0.072(3) 0.063(3) 0.048(3) 0.004(2) 0.005(2) 0.022(2)
C27 0.096(4) 0.071(3) 0.072(4) 0.014(3) 0.016(3) 0.031(3)
C26 0.077(3) 0.072(3) 0.057(3) 0.013(2) 0.020(2) 0.027(3)
C18 0.058(3) 0.067(3) 0.087(4) 0.006(3) 0.000(3) 0.023(2)
C22 0.087(3) 0.059(3) 0.058(3) 0.004(2) 0.012(2) 0.021(3)
C28 0.109(4) 0.062(3) 0.064(3) 0.018(3) 0.008(3) 0.025(3)
C30 0.089(3) 0.070(3) 0.046(3) 0.009(2) 0.013(2) 0.029(3)
C23 0.080(3) 0.071(3) 0.069(3) 0.002(3) 0.012(3) 0.024(3)
C19 0.094(4) 0.086(4) 0.074(4) 0.026(3) 0.013(3) 0.037(3)
C25 0.056(3) 0.056(3) 0.048(3) 0.005(2) 0.0068(19) 0.009(2)
C17 0.071(4) 0.084(4) 0.112(5) 0.024(4) -0.002(3) 0.027(3)
C20 0.093(4) 0.087(4) 0.064(3) 0.018(3) 0.024(3) 0.040(3)
C29 0.113(4) 0.076(3) 0.047(3) 0.013(2) 0.015(3) 0.025(3)
C16 0.150(7) 0.129(6) 0.216(9) 0.078(6) -0.023(6) 0.045(5)
C40 0.063(3) 0.072(3) 0.061(3) 0.007(3) 0.009(2) 0.009(2)
C39 0.076(3) 0.076(3) 0.054(3) 0.002(3) 0.009(2) 0.019(3)
C36 0.065(3) 0.070(3) 0.061(3) 0.003(2) 0.009(2) 0.009(2)
C32 0.080(4) 0.108(6) 0.127(7) 0.014(5) -0.009(4) 0.029(4)
C45 0.099(4) 0.099(4) 0.074(4) 0.018(3) 0.027(3) 0.043(3)
C34 0.086(4) 0.081(4) 0.087(4) -0.001(3) 0.018(3) 0.024(3)
C44 0.116(5) 0.099(4) 0.093(5) 0.025(4) 0.031(4) 0.045(4)
C42 0.152(6) 0.089(4) 0.061(4) 0.009(3) 0.006(4) 0.027(4)
C35 0.087(4) 0.077(4) 0.068(3) 0.006(3) 0.014(3) 0.021(3)
C37 0.087(4) 0.100(4) 0.058(3) 0.010(3) 0.005(3) 0.033(3)
C41 0.124(5) 0.083(4) 0.059(3) 0.007(3) 0.010(3) 0.029(3)
C38 0.082(4) 0.109(5) 0.076(4) 0.020(3) -0.001(3) 0.026(3)
C33 0.064(3) 0.084(4) 0.102(5) 0.006(4) -0.001(3) 0.020(3)
C43 0.120(5) 0.080(4) 0.080(4) 0.018(3) 0.001(3) 0.025(3)
C31 0.168(8) 0.159(8) 0.238(10) 0.052(7) -0.042(7) 0.069(6)
C51 0.074(3) 0.097(4) 0.075(4) 0.023(3) 0.026(3) 0.033(3)
C48 0.081(4) 0.116(6) 0.160(8) 0.061(5) 0.050(5) 0.046(4)
C52 0.100(4) 0.100(4) 0.093(5) 0.025(4) 0.028(3) 0.045(4)
C54 0.072(3) 0.080(4) 0.068(4) 0.018(3) 0.021(3) 0.018(3)
C58 0.104(4) 0.074(4) 0.065(4) 0.011(3) 0.008(3) 0.019(3)
C60 0.134(5) 0.076(4) 0.056(3) 0.003(3) 0.010(3) 0.035(3)
C49 0.085(4) 0.148(7) 0.138(7) 0.080(6) 0.038(4) 0.045(5)
C55 0.082(3) 0.078(3) 0.054(3) 0.011(3) 0.016(2) 0.019(3)
C50 0.089(4) 0.125(5) 0.085(4) 0.038(4) 0.027(3) 0.038(4)
C53 0.103(5) 0.100(5) 0.136(6) 0.020(4) 0.037(4) 0.045(4)
C47 0.099(6) 0.134(9) 0.273(15) 0.103(9) 0.066(8) 0.065(6)
C57 0.157(6) 0.112(5) 0.069(4) 0.022(3) 0.031(4) 0.068(4)
C59 0.150(5) 0.093(4) 0.047(3) 0.006(3) -0.001(3) 0.032(4)
C56 0.156(6) 0.122(5) 0.057(4) 0.024(3) 0.033(3) 0.072(4)
C46 0.156(8) 0.182(9) 0.455(18) 0.186(11) 0.077(9) 0.095(7)
O8 0.149(3) 0.103(3) 0.049(2) 0.0137(18) 0.030(2) 0.070(2)
O13 0.142(3) 0.118(3) 0.049(2) 0.005(2) 0.024(2) 0.062(3)
O18 0.123(3) 0.102(3) 0.056(2) 0.0130(19) 0.029(2) 0.043(2)
O2 0.126(3) 0.102(3) 0.099(3) 0.028(2) 0.009(2) 0.062(2)
O7 0.130(3) 0.095(3) 0.123(4) 0.028(3) -0.003(3) 0.059(3)
O3 0.149(3) 0.094(3) 0.055(2) 0.0186(18) 0.039(2) 0.066(2)
O1 0.152(4) 0.118(3) 0.107(3) 0.028(3) 0.043(3) 0.087(3)
O17 0.138(4) 0.164(5) 0.289(8) 0.127(6) 0.059(5) 0.083(4)
O6 0.126(3) 0.100(3) 0.130(4) 0.019(3) 0.022(3) 0.064(3)
O20 0.223(6) 0.135(4) 0.126(4) 0.043(3) 0.039(4) 0.101(4)
O9 0.407(9) 0.136(4) 0.077(3) 0.053(3) 0.075(5) 0.139(5)
O4 0.147(3) 0.085(3) 0.068(2) 0.023(2) 0.026(2) 0.047(2)
O10 0.401(10) 0.172(5) 0.157(5) 0.091(4) 0.113(6) 0.197(6)
O19 0.298(7) 0.108(4) 0.077(3) 0.015(3) -0.019(4) 0.073(4)
O14 0.148(4) 0.132(4) 0.160(5) 0.006(4) 0.007(4) 0.079(3)
O5 0.140(3) 0.096(3) 0.102(3) 0.024(2) 0.035(2) 0.070(3)
O12 0.399(10) 0.145(5) 0.098(4) 0.035(4) 0.003(5) 0.115(6)
O15 0.148(4) 0.123(4) 0.147(5) 0.011(3) -0.038(3) 0.066(3)
O16 0.175(6) 0.128(6) 0.341(13) 0.060(6) 0.073(7) 0.085(5)
O11 0.314(9) 0.164(6) 0.178(6) 0.076(5) 0.079(6) 0.141(6)
N5 0.068(2) 0.070(2) 0.048(2) 0.0093(18) 0.0142(17) 0.0266(19)
N4 0.097(3) 0.077(3) 0.052(2) 0.0109(19) 0.025(2) 0.043(2)
N10 0.098(3) 0.099(3) 0.060(3) 0.014(2) 0.019(2) 0.046(3)
N8 0.085(3) 0.086(3) 0.050(2) 0.006(2) 0.013(2) 0.031(2)
N9 0.098(3) 0.087(3) 0.048(2) 0.003(2) 0.019(2) 0.033(2)
N1 0.109(3) 0.077(3) 0.055(2) 0.011(2) 0.019(2) 0.051(2)
N2 0.108(3) 0.080(3) 0.054(2) 0.015(2) 0.024(2) 0.049(2)
N6 0.226(7) 0.088(4) 0.072(4) 0.020(3) 0.026(4) 0.071(4)
N3 0.088(3) 0.067(3) 0.070(3) 0.010(2) 0.011(2) 0.025(2)
N11 0.105(3) 0.094(3) 0.049(2) 0.017(2) 0.021(2) 0.043(3)
N12 0.154(5) 0.087(4) 0.081(4) 0.014(3) 0.004(4) 0.039(3)
N7 0.234(8) 0.104(5) 0.111(6) 0.027(4) 0.011(5) 0.068(5)
N16 0.074(3) 0.063(3) 0.075(3) 0.007(2) 0.016(2) 0.001(2)
N13 0.070(3) 0.072(3) 0.102(3) 0.013(2) 0.024(2) -0.002(2)
N14 0.078(3) 0.088(3) 0.116(4) 0.016(3) 0.033(3) 0.014(2)
N15 0.071(3) 0.069(3) 0.089(3) 0.002(2) 0.005(2) 0.013(2)
C68 0.083(4) 0.077(4) 0.135(5) 0.018(4) 0.039(4) 0.009(3)
C66 0.097(4) 0.085(4) 0.113(5) 0.025(3) 0.027(4) -0.004(3)
C63 0.084(4) 0.073(4) 0.112(5) 0.002(3) 0.018(3) -0.010(3)
C69 0.116(5) 0.087(5) 0.188(7) 0.015(5) 0.067(5) 0.021(4)
C61 0.077(4) 0.082(4) 0.095(4) -0.006(3) 0.015(3) 0.003(3)
C62 0.124(6) 0.136(6) 0.100(5) 0.021(4) 0.029(4) 0.031(4)
C64 0.092(4) 0.110(5) 0.125(6) -0.022(4) 0.031(4) 0.004(4)
C70 0.144(6) 0.095(5) 0.239(10) 0.014(5) 0.102(6) 0.033(5)
C67 0.121(6) 0.170(7) 0.148(7) 0.052(6) -0.012(5) 0.002(5)
C65 0.103(5) 0.104(5) 0.157(7) -0.035(4) 0.030(4) 0.012(4)
C72 0.074(4) 0.106(5) 0.125(6) -0.012(4) 0.019(4) 0.009(3)
C75 0.078(4) 0.111(5) 0.127(5) 0.041(4) 0.040(4) 0.023(3)
C71 0.110(5) 0.113(5) 0.152(7) 0.049(5) 0.068(5) 0.027(4)
C74 0.093(5) 0.129(6) 0.130(6) -0.010(4) 0.019(4) 0.030(4)
C73 0.077(4) 0.093(4) 0.117(5) 0.006(4) 0.015(3) 0.012(3)
C76 0.143(6) 0.126(6) 0.179(8) 0.042(5) 0.087(6) 0.053(5)
C82 0.061(3) 0.080(4) 0.090(4) 0.012(3) 0.002(3) 0.013(3)
C77 0.068(3) 0.079(4) 0.093(4) -0.004(3) -0.011(3) 0.012(3)
C86 0.074(4) 0.083(4) 0.101(4) -0.007(3) 0.011(3) 0.014(3)
C79 0.080(4) 0.097(4) 0.105(5) 0.005(3) -0.010(3) 0.022(3)
C81 0.091(4) 0.087(4) 0.102(4) 0.014(3) 0.018(3) 0.030(3)
C80 0.125(5) 0.119(5) 0.115(5) 0.035(4) -0.007(4) 0.021(4)
C85 0.084(4) 0.086(4) 0.115(5) 0.018(3) 0.016(3) 0.011(3)
C78 0.081(4) 0.087(4) 0.092(4) 0.008(3) 0.001(3) 0.017(3)
C83 0.096(5) 0.126(5) 0.130(6) 0.012(4) 0.012(4) 0.052(4)
C84 0.139(6) 0.171(7) 0.180(8) 0.031(6) 0.026(5) 0.095(6)
C96 0.087(4) 0.069(3) 0.099(4) 0.013(3) 0.027(3) 0.013(3)
C90 0.087(4) 0.070(3) 0.080(4) 0.016(3) 0.016(3) -0.003(3)
C93 0.082(4) 0.063(3) 0.079(4) -0.001(3) 0.014(3) 0.000(3)
C94 0.074(4) 0.091(4) 0.087(4) -0.005(3) 0.018(3) 0.007(3)
C87 0.095(4) 0.075(3) 0.072(4) -0.004(3) 0.003(3) 0.010(3)
C95 0.094(4) 0.089(4) 0.136(6) -0.007(4) 0.021(4) 0.020(3)
C97 0.134(6) 0.083(4) 0.127(6) 0.014(4) 0.051(4) 0.029(4)
C91 0.124(5) 0.111(5) 0.099(5) 0.036(4) -0.001(4) 0.004(4)
C88 0.143(6) 0.118(5) 0.077(4) 0.014(4) 0.018(4) 0.037(4)
C89 0.229(10) 0.141(7) 0.097(6) 0.011(5) -0.043(7) 0.001(7)
Si2 0.0769(9) 0.0534(7) 0.0495(7) 0.0056(6) 0.0068(6) 0.0224(6)
F3 0.0707(17) 0.0957(19) 0.0739(18) 0.0091(14) 0.0257(13) 0.0238(14)
F5 0.0837(18) 0.101(2) 0.085(2) 0.0344(16) 0.0408(15) 0.0453(16)
F1 0.110(2) 0.106(2) 0.0715(19) 0.0420(16) 0.0261(15) 0.0546(18)
F4 0.129(2) 0.0811(19) 0.086(2) -0.0141(16) 0.0492(18) 0.0056(17)
F6 0.127(2) 0.115(2) 0.080(2) 0.0559(17) 0.0459(17) 0.0679(19)
F2 0.091(2) 0.088(2) 0.0758(19) -0.0079(15) 0.0219(15) 0.0118(15)
F8 0.116(3) 0.350(6) 0.083(3) -0.028(3) 0.009(2) 0.112(4)
F7 0.154(3) 0.315(6) 0.084(3) -0.037(3) 0.008(2) 0.145(4)
F10 0.097(2) 0.139(3) 0.0656(19) -0.0164(18) 0.0056(16) -0.0032(19)
F12 0.191(4) 0.098(3) 0.170(4) 0.068(3) -0.031(3) 0.001(3)
F9 0.251(5) 0.091(3) 0.212(5) 0.078(3) -0.086(4) -0.016(3)
F11 0.148(3) 0.125(3) 0.073(2) -0.0181(19) -0.015(2) -0.006(2)
C99 0.106(5) 0.146(7) 0.132(6) 0.016(5) -0.008(5) 0.017(5)
C98 0.134(7) 0.194(8) 0.171(8) 0.099(7) 0.048(6) 0.053(6)
C100 0.124(7) 0.209(10) 0.147(8) 0.002(7) -0.028(6) -0.003(6)
C101 0.125(6) 0.141(6) 0.144(6) -0.005(5) 0.026(5) 0.057(5)
C103 0.154(7) 0.212(10) 0.193(9) 0.029(7) 0.090(6) 0.099(7)
C102 0.173(10) 0.327(15) 0.247(14) 0.194(13) 0.050(9) 0.015(10)
C104 0.268(13) 0.347(17) 0.308(16) 0.159(13) 0.177(12) 0.185(13)
C106 0.238(10) 0.175(9) 0.273(12) 0.090(8) 0.136(9) 0.114(8)
C105 0.206(8) 0.088(5) 0.229(9) 0.026(5) 0.135(7) 0.060(5)
C107 0.116(8) 0.54(3) 0.256(15) 0.182(15) 0.008(8) 0.066(11)
C110 0.152(9) 0.143(9) 0.47(3) -0.045(15) 0.024(15) 0.039(7)
C108 0.095(5) 0.149(7) 0.203(8) -0.064(6) 0.025(5) 0.037(4)
C109 0.150(8) 0.35(2) 0.184(11) -0.137(13) -0.008(8) 0.115(10)
C113 0.138(7) 0.314(13) 0.169(9) 0.142(9) 0.028(6) 0.016(7)
C112 0.125(7) 0.260(11) 0.167(9) 0.096(8) 0.055(6) 0.039(7)
C111 0.105(5) 0.153(6) 0.118(6) 0.049(5) 0.021(4) 0.018(4)
C114 0.182(8) 0.137(7) 0.274(12) 0.029(7) 0.123(8) 0.057(6)
C115 0.148(7) 0.166(8) 0.228(10) -0.042(7) 0.019(7) 0.050(6)
C116 0.185(12) 0.51(2) 0.282(17) 0.260(18) 0.024(11) 0.046(13)
C117 0.241(13) 0.349(18) 0.261(15) 0.139(13) -0.121(11) -0.014(11)
C118 0.138(8) 0.192(9) 0.271(13) -0.111(9) 0.098(8) 0.003(6)
C121 0.274(16) 0.48(3) 0.163(11) 0.193(15) -0.056(12) -0.130(16)
C123 0.158(8) 0.164(8) 0.106(6) -0.022(5) -0.002(5) 0.055(6)
C124 0.150(8) 0.197(10) 0.202(10) 0.050(8) 0.019(7) 0.050(7)
C125 0.244(13) 0.129(9) 0.37(2) 0.073(11) 0.069(13) -0.008(9)
C127 0.231(13) 0.211(11) 0.213(12) -0.036(9) -0.001(10) 0.022(10)
C128 0.48(3) 0.303(18) 0.39(3) 0.153(19) 0.25(3) 0.043(19)

loop_
_atom_type_symbol
_atom_type_description
_atom_type_scat_dispersion_real
_atom_type_scat_dispersion_imag
_atom_type_scat_source
C C 0.0033 0.0016 'International Tables Vol C Tables 4.2.6.8 and 6.1.1.4'
H H 0.0000 0.0000 'International Tables Vol C Tables 4.2.6.8 and 6.1.1.4'
N N 0.0061 0.0033 'International Tables Vol C Tables 4.2.6.8 and 6.1.1.4'
O O 0.0106 0.0060 'International Tables Vol C Tables 4.2.6.8 and 6.1.1.4'
F F 0.0171 0.0103 'International Tables Vol C Tables 4.2.6.8 and 6.1.1.4'
Si Si 0.0817 0.0704 'International Tables Vol C Tables 4.2.6.8 and 6.1.1.4'

loop_
_geom_angle_atom_site_label_1
_geom_angle_atom_site_label_2
_geom_angle_atom_site_label_3
_geom_angle
F2 Si1 F5 91.25(15)
F2 Si1 F4 179.37(17)
F5 Si1 F4 89.35(15)
F2 Si1 F3 89.33(14)
F5 Si1 F3 179.34(17)
F4 Si1 F3 90.06(15)
F2 Si1 F6 89.14(16)
F5 Si1 F6 91.87(14)
F4 Si1 F6 91.03(17)
F3 Si1 F6 88.43(14)
F2 Si1 F1 89.92(15)
F5 Si1 F1 88.35(14)
F4 Si1 F1 89.91(16)
F3 Si1 F1 91.37(14)
F6 Si1 F1 179.04(17)
C15 C10 N2 124.7(4)
C15 C10 C11 118.5(4)
N2 C10 C11 116.9(4)
C13 C14 C15 119.2(4)
C5 C6 N1 117.2(4)
C5 C6 C7 118.9(4)
N1 C6 C7 123.9(4)
C8 C3 C4 118.3(5)
C8 C3 C2 119.1(5)
C4 C3 C2 122.6(5)
C8 C7 C6 120.0(4)
O1 C2 O2 123.9(5)
O1 C2 C3 125.0(5)
O2 C2 C3 111.1(5)
C5 C4 C3 121.3(5)
C12 C13 C14 121.2(4)
C12 C13 N3 119.5(4)
C14 C13 N3 119.3(4)
O3 C9 N1 125.1(4)
O3 C9 N2 124.2(4)
N1 C9 N2 110.7(4)
C14 C15 C10 120.7(4)
C3 C8 C7 121.1(5)
C4 C5 C6 120.4(5)
C13 C12 C11 120.0(4)
C12 C11 C10 120.4(4)
C20 C21 N4 117.5(4)
C20 C21 C22 118.9(4)
N4 C21 C22 123.7(4)
O8 C24 N4 124.9(4)
O8 C24 N5 123.9(4)
N4 C24 N5 111.1(4)
C26 C27 C28 119.7(5)
C27 C26 C25 120.4(4)
C23 C18 C19 118.9(5)
C23 C18 C17 119.4(5)
C19 C18 C17 121.7(5)
C23 C22 C21 119.8(4)
C27 C28 C29 121.3(5)
C27 C28 N6 119.8(5)
C29 C28 N6 118.9(5)
C29 C30 C25 120.1(4)
C22 C23 C18 121.6(5)
C20 C19 C18 119.6(5)
N5 C25 C26 116.6(4)
N5 C25 C30 124.3(4)
C26 C25 C30 119.1(4)
O6 C17 O7 121.6(6)
O6 C17 C18 124.8(6)
O7 C17 C18 113.6(6)
C19 C20 C21 121.2(5)
C30 C29 C28 119.4(5)
C45 C40 C41 119.1(5)
C45 C40 N8 117.1(5)
C41 C40 N8 123.8(5)
O13 C39 N9 124.3(5)
O13 C39 N8 124.0(5)
N9 C39 N8 111.7(4)
C37 C36 C35 119.0(5)
C37 C36 N9 117.5(5)
C35 C36 N9 123.5(5)
O14 C32 O15 122.6(7)
O14 C32 C33 123.4(7)
O15 C32 C33 113.9(7)
C44 C45 C40 121.1(5)
C35 C34 C33 121.8(5)
C45 C44 C43 118.3(6)
C43 C42 C41 119.2(6)
C34 C35 C36 119.6(5)
C38 C37 C36 120.3(5)
C42 C41 C40 120.0(5)
C37 C38 C33 120.9(5)
C34 C33 C38 118.4(6)
C34 C33 C32 119.3(6)
C38 C33 C32 122.3(6)
C42 C43 C44 122.3(6)
C42 C43 N7 118.8(6)
C44 C43 N7 118.9(6)
C50 C51 N10 117.6(6)
C50 C51 C52 119.2(6)
N10 C51 C52 123.1(5)
C53 C48 C49 118.2(7)
C53 C48 C47 118.2(10)
C49 C48 C47 123.6(9)
C51 C52 C53 118.9(6)
O18 C54 N11 124.5(5)
O18 C54 N10 123.9(5)
N11 C54 N10 111.6(5)
C57 C58 C59 121.6(6)
C57 C58 N12 119.5(6)
C59 C58 N12 118.9(5)
C55 C60 C59 119.3(5)
C48 C49 C50 121.0(7)
C60 C55 C56 118.4(5)
C60 C55 N11 124.8(5)
C56 C55 N11 116.8(5)
C49 C50 C51 120.5(6)
C48 C53 C52 122.1(7)
O16 C47 O17 122.0(10)
O16 C47 C48 127.0(14)
O17 C47 C48 110.9(11)
C58 C57 C56 118.8(6)
C58 C59 C60 120.0(5)
C57 C56 C55 122.0(5)
C2 O2 C1 117.1(5)
C17 O7 C16 113.2(5)
C47 O17 C46 118.4(9)
C32 O15 C31 113.8(6)
C24 N5 C25 127.6(4)
C24 N4 C21 129.0(4)
C54 N10 C51 128.6(5)
C39 N8 C40 127.8(4)
C39 N9 C36 128.9(4)
C9 N1 C6 127.8(4)
C9 N2 C10 127.5(4)
O9 N6 O10 121.8(6)
O9 N6 C28 119.9(6)
O10 N6 C28 117.9(6)
O5 N3 O4 123.1(4)
O5 N3 C13 118.3(4)
O4 N3 C13 118.6(4)
C54 N11 C55 127.6(4)
O19 N12 O20 123.9(6)
O19 N12 C58 118.2(6)
O20 N12 C58 117.6(6)
O12 N7 O11 123.9(8)
O12 N7 C43 118.1(8)
O11 N7 C43 117.6(7)
C87 N16 C93 111.4(4)
C87 N16 C96 111.3(4)
C93 N16 C96 106.4(3)
C87 N16 C90 106.5(3)
C93 N16 C90 110.6(4)
C96 N16 C90 110.8(4)
C66 N13 C68 111.7(4)
C66 N13 C63 110.7(4)
C68 N13 C63 106.4(4)
C66 N13 C61 106.6(4)
C68 N13 C61 110.8(4)
C63 N13 C61 110.6(4)
C71 N14 C73 110.4(5)
C71 N14 C72 106.9(5)
C73 N14 C72 111.3(5)
C71 N14 C75 112.2(5)
C73 N14 C75 105.5(4)
C72 N14 C75 110.6(5)
C82 N15 C77 111.4(4)
C82 N15 C86 107.0(4)
C77 N15 C86 110.5(4)
C82 N15 C85 110.9(4)
C77 N15 C85 107.3(4)
C86 N15 C85 109.8(4)
C69 C68 N13 114.7(4)
N13 C66 C67 117.7(5)
C64 C63 N13 116.4(4)
C70 C69 C68 112.0(5)
C62 C61 N13 116.0(4)
C61 C62 C123 111.6(6)
C65 C64 C63 111.1(5)
C69 C70 C114 114.2(6)
C66 C67 C121 109.1(7)
C115 C65 C64 114.5(6)
C99 C72 N14 116.0(5)
C76 C75 N14 116.4(5)
N14 C71 C98 116.1(6)
C73 C74 C118 106.3(5)
C74 C73 N14 116.8(5)
C75 C76 C103 108.2(6)
C81 C82 N15 116.2(4)
N15 C77 C78 114.7(4)
C108 C86 N15 115.4(4)
C80 C79 C78 113.8(5)
C82 C81 C83 109.8(5)
C111 C85 N15 114.8(5)
C79 C78 C77 112.4(4)
C84 C83 C81 112.7(5)
C97 C96 N16 115.3(4)
C91 C90 N16 115.7(4)
N16 C93 C94 116.2(4)
C95 C94 C93 110.6(4)
N16 C87 C88 115.2(4)
C94 C95 C101 113.7(5)
C105 C97 C96 111.0(5)
C90 C91 C125 116.9(7)
C89 C88 C87 113.5(6)
C107 C89 C88 115.2(9)
F9 Si2 F8 87.4(3)
F9 Si2 F12 178.6(3)
F8 Si2 F12 94.0(3)
F9 Si2 F11 93.7(2)
F8 Si2 F11 89.7(2)
F12 Si2 F11 86.3(2)
F9 Si2 F7 93.9(3)
F8 Si2 F7 177.8(3)
F12 Si2 F7 84.8(3)
F11 Si2 F7 92.0(2)
F9 Si2 F10 86.6(2)
F8 Si2 F10 91.12(18)
F12 Si2 F10 93.42(19)
F11 Si2 F10 179.1(2)
F7 Si2 F10 87.13(18)
C72 C99 C100 112.4(6)
C102 C98 C71 112.5(8)
C117 C100 C99 113.9(8)
C104 C103 C76 110.3(8)
C116 C102 C98 122.1(11)
C106 C105 C97 113.1(7)
C86 C108 C109 109.9(6)
C110 C109 C108 90.9(13)
C111 C112 C113 116.3(7)
C112 C111 C85 114.7(6)
C127 C118 C74 111.3(9)
C128 C121 C67 89.2(11)
C124 C123 C62 112.7(7)
C126 C125 C91 95.9(11)

loop_
_geom_bond_atom_site_label_1
_geom_bond_atom_site_label_2
_geom_bond_distance
C126 C125 1.46(2)
Si1 F2 1.668(3)
Si1 F5 1.668(3)
Si1 F4 1.668(3)
Si1 F3 1.675(3)
Si1 F6 1.676(3)
Si1 F1 1.679(3)
C10 C15 1.388(6)
C10 N2 1.391(5)
C10 C11 1.397(6)
C14 C13 1.375(6)
C14 C15 1.375(6)
C6 C5 1.382(6)
C6 N1 1.387(5)
C6 C7 1.391(6)
C3 C8 1.379(6)
C3 C4 1.381(6)
C3 C2 1.477(7)
C7 C8 1.383(6)
C2 O1 1.204(6)
C2 O2 1.336(6)
C4 C5 1.373(6)
C13 C12 1.359(6)
C13 N3 1.461(5)
C9 O3 1.210(5)
C9 N1 1.368(5)
C9 N2 1.384(5)
C12 C11 1.370(6)
C1 O2 1.454(6)
C21 C20 1.388(6)
C21 N4 1.388(5)
C21 C22 1.391(6)
C24 O8 1.207(5)
C24 N4 1.362(5)
C24 N5 1.388(5)
C27 C26 1.370(6)
C27 C28 1.369(6)
C26 C25 1.390(6)
C18 C23 1.378(6)
C18 C19 1.397(6)
C18 C17 1.460(7)
C22 C23 1.368(6)
C28 C29 1.378(6)
C28 N6 1.467(6)
C30 C29 1.375(6)
C30 C25 1.396(5)
C19 C20 1.372(6)
C25 N5 1.388(5)
C17 O6 1.213(7)
C17 O7 1.320(7)
C16 O7 1.479(7)
C40 C45 1.380(6)
C40 C41 1.388(6)
C40 N8 1.401(6)
C39 O13 1.208(5)
C39 N9 1.369(6)
C39 N8 1.370(6)
C36 C37 1.388(6)
C36 C35 1.394(6)
C36 N9 1.396(6)
C32 O14 1.209(8)
C32 O15 1.305(8)
C32 C33 1.462(8)
C45 C44 1.368(7)
C34 C35 1.367(6)
C34 C33 1.378(7)
C44 C43 1.374(7)
C42 C43 1.355(8)
C42 C41 1.378(7)
C37 C38 1.373(7)
C38 C33 1.383(7)
C43 N7 1.488(8)
C31 O15 1.524(8)
C51 C50 1.382(7)
C51 N10 1.383(6)
C51 C52 1.384(7)
C48 C53 1.370(8)
C48 C49 1.374(9)
C48 C47 1.466(11)
C52 C53 1.392(7)
C54 O18 1.214(5)
C54 N11 1.372(6)
C54 N10 1.374(6)
C58 C57 1.343(7)
C58 C59 1.355(7)
C58 N12 1.481(7)
C60 C55 1.374(6)
C60 C59 1.398(7)
C49 C50 1.382(8)
C55 C56 1.379(7)
C55 N11 1.393(6)
C47 O16 1.175(14)
C47 O17 1.355(14)
C57 C56 1.368(7)
C46 O17 1.476(8)
O20 N12 1.222(6)
O9 N6 1.177(6)
O4 N3 1.221(5)
O10 N6 1.186(6)
O19 N12 1.192(6)
O5 N3 1.218(5)
O12 N7 1.208(8)
O11 N7 1.221(8)
N16 C87 1.506(6)
N16 C93 1.515(5)
N16 C96 1.521(6)
N16 C90 1.521(5)
N13 C66 1.518(6)
N13 C68 1.519(6)
N13 C63 1.525(6)
N13 C61 1.525(6)
N14 C71 1.494(7)
N14 C73 1.524(6)
N14 C72 1.525(7)
N14 C75 1.525(6)
N15 C82 1.516(5)
N15 C77 1.518(6)
N15 C86 1.521(6)
N15 C85 1.523(6)
C68 C69 1.510(7)
C66 C67 1.535(8)
C63 C64 1.514(7)
C69 C70 1.494(7)
C61 C62 1.518(7)
C62 C123 1.533(9)
C64 C65 1.508(7)
C70 C114 1.505(8)
C67 C121 1.665(10)
C65 C115 1.495(8)
C72 C99 1.502(8)
C75 C76 1.499(8)
C71 C98 1.519(9)
C74 C73 1.504(7)
C74 C118 1.567(9)
C76 C103 1.561(8)
C82 C81 1.513(6)
C77 C78 1.524(6)
C86 C108 1.511(7)
C79 C80 1.494(7)
C79 C78 1.504(6)
C81 C83 1.523(7)
C85 C111 1.517(7)
C83 C84 1.513(8)
C96 C97 1.511(7)
C90 C91 1.523(7)
C93 C94 1.516(6)
C94 C95 1.508(6)
C87 C88 1.517(7)
C95 C101 1.513(7)
C97 C105 1.509(8)
C91 C125 1.575(12)
C88 C89 1.491(9)
C89 C107 1.413(13)
Si2 F9 1.607(4)
Si2 F8 1.608(3)
Si2 F12 1.624(3)
Si2 F11 1.642(3)
Si2 F7 1.648(4)
Si2 F10 1.657(3)
C99 C100 1.509(8)
C98 C102 1.475(10)
C100 C117 1.437(11)
C103 C104 1.471(11)
C102 C116 1.310(12)
C106 C105 1.452(9)
C110 C109 1.353(17)
C108 C109 1.662(14)
C113 C112 1.498(9)
C112 C111 1.407(8)
C118 C127 1.324(11)
C121 C128 1.349(10)
C123 C124 1.453(9)
